data_4332565
loop_
_publ_author_name
'Hu, Liangming'
'Fan, Jian'
'Slebodnick, Carla'
'Hanson, Brian E.'

_publ_section_title
;
 Structural Diversity in 4,4&#x2018;-Trimethylenedipyridine&#x2212;zinc
 phosphite Hybrids:&#x00A0; Incorporation of Neutral Guest Molecules in
 Hybrid Materials
;
_journal_issue 19
_journal_name_full 'Inorganic Chemistry'
_journal_page_first 7681
_journal_page_last 7688
_journal_paper_doi 10.1021/ic0605266
_journal_volume 45
_journal_year 2006
_chemical_formula_moiety 'C26 H30 N4 O6 P2 Zn2, 2(C6 H6 O2)'
_chemical_formula_sum 'C38 H42 N4 O10 P2 Zn2'
_chemical_formula_weight 907.44
_chemical_name_systematic
; 
 ? 
;
_space_group_IT_number 33
_symmetry_cell_setting orthorhombic
_symmetry_space_group_name_Hall 'P 2c -2n'
_symmetry_space_group_name_H-M 'P n a 21'
_atom_sites_solution_hydrogens geom
_atom_sites_solution_primary direct
_atom_sites_solution_secondary difmap
_audit_creation_method SHELXL-97
_cell_angle_alpha 90.00
_cell_angle_beta 90.00
_cell_angle_gamma 90.00
_cell_formula_units_Z 4
_cell_length_a 18.0264(5)
_cell_length_b 12.4289(3)
_cell_length_c 17.6357(5)
_cell_measurement_reflns_used 5709
_cell_measurement_temperature 100(2)
_cell_measurement_theta_max 25.99
_cell_measurement_theta_min 3.77
_cell_volume 3951.25(18)
_computing_cell_refinement 'CrysAlis (Oxford Diffraction)'
_computing_data_collection 'CrysAlis (Oxford Diffraction)'
_computing_data_reduction 'CrysAlis (Oxford Diffraction)'
_computing_molecular_graphics 'Bruker SHELXTL'
_computing_publication_material 'Bruker SHELXTL'
_computing_structure_refinement 'SHELXL-97 (Sheldrick, 1997)'
_computing_structure_solution 'SHELXS-97 (Sheldrick, 1990)'
_diffrn_ambient_temperature 100(2)
_diffrn_detector CCD
_diffrn_detector_type 'Oxford Diffraction Sapphire 3 CCD'
_diffrn_measured_fraction_theta_full 0.994
_diffrn_measured_fraction_theta_max 0.994
_diffrn_measurement_device '\k-geometry diffractometer'
_diffrn_measurement_device_type 'Oxford Diffraction Xcalibur'
_diffrn_measurement_method 'phi and omega scans'
_diffrn_radiation_monochromator graphite
_diffrn_radiation_probe x-ray
_diffrn_radiation_type MoK\a
_diffrn_radiation_wavelength 0.71073
_diffrn_reflns_av_R_equivalents 0.0703
_diffrn_reflns_av_sigmaI/netI 0.1122
_diffrn_reflns_limit_h_max 21
_diffrn_reflns_limit_h_min -19
_diffrn_reflns_limit_k_max 14
_diffrn_reflns_limit_k_min -14
_diffrn_reflns_limit_l_max 19
_diffrn_reflns_limit_l_min -21
_diffrn_reflns_number 18853
_diffrn_reflns_theta_full 25.13
_diffrn_reflns_theta_max 25.13
_diffrn_reflns_theta_min 3.77
_diffrn_source 'fine-focus sealed tube'
_diffrn_source_current 40
_diffrn_source_voltage 50
_diffrn_standards_decay_% <2%
_diffrn_standards_interval_count 50
_diffrn_standards_number 2
_exptl_absorpt_coefficient_mu 1.357
_exptl_absorpt_correction_T_max 0.946
_exptl_absorpt_correction_T_min 0.809
_exptl_absorpt_correction_type analytical
_exptl_absorpt_process_details 'CrysAlis (Oxford Diffraction)'
_exptl_crystal_colour colorless
_exptl_crystal_density_diffrn 1.525
_exptl_crystal_density_method 'not measured'
_exptl_crystal_description prism
_exptl_crystal_F_000 1872
_exptl_crystal_size_max 0.17
_exptl_crystal_size_mid 0.078
_exptl_crystal_size_min 0.046
_refine_diff_density_max 0.419
_refine_diff_density_min -0.314
_refine_diff_density_rms 0.061
_refine_ls_abs_structure_details 'Flack H D (1983), Acta Cryst. A39, 876-881, 2537 Friedel pairs'
_refine_ls_abs_structure_Flack 0.289(12)
_refine_ls_extinction_method none
_refine_ls_goodness_of_fit_ref 0.785
_refine_ls_hydrogen_treatment constr
_refine_ls_matrix_type full
_refine_ls_number_parameters 513
_refine_ls_number_reflns 6174
_refine_ls_number_restraints 1
_refine_ls_restrained_S_all 0.785
_refine_ls_R_factor_all 0.0690
_refine_ls_R_factor_gt 0.0345
_refine_ls_shift/su_max 0.001
_refine_ls_shift/su_mean 0.000
_refine_ls_structure_factor_coef Fsqd
_refine_ls_weighting_details 'calc w=1/[\s^2^(Fo^2^)+(0.0129P)^2^+0.0000P] where P=(Fo^2^+2Fc^2^)/3'
_refine_ls_weighting_scheme calc
_refine_ls_wR_factor_gt 0.0454
_refine_ls_wR_factor_ref 0.0493
_reflns_number_gt 4007
_reflns_number_total 6174
_reflns_threshold_expression >2sigma(I)
_cod_data_source_file ic0605266sup1.cif
_cod_data_source_block 5
_cod_depositor_comments
;
The following automatic conversions were performed:

'_symmetry_cell_setting' value 'Orthorhombic' changed to
'orthorhombic' according to
/home/saulius/struct/CIF-dictionaries/cif_core.dic dictionary named
'cif_core.dic' version 2.4.2 from 2011-04-26.

Automatic conversion script
Id: cif_fix_values 1891 2012-01-12 08:04:46Z andrius 
;
_cod_database_code 4332565

loop_
_symmetry_equiv_pos_as_xyz
'x, y, z'
'-x, -y, z+1/2'
'x+1/2, -y+1/2, z'
'-x+1/2, y+1/2, z+1/2'

loop_
_atom_site_label
_atom_site_type_symbol
_atom_site_fract_x
_atom_site_fract_y
_atom_site_fract_z
_atom_site_U_iso_or_equiv
_atom_site_adp_type
_atom_site_occupancy
_atom_site_symmetry_multiplicity
_atom_site_calc_flag
_atom_site_refinement_flags
Zn1 Zn 0.01653(3) 0.27886(4) 0.05188(3) 0.01776(15) Uani 1 1 d .
Zn2 Zn 0.26643(3) 0.27503(5) 0.15122(3) 0.01919(15) Uani 1 1 d .
P1 P -0.05968(8) 0.26152(10) 0.21234(9) 0.0183(4) Uani 1 1 d .
H1P H -0.0410 0.1711 0.2441 0.022 Uiso 1 1 calc R
P2 P 0.19157(8) 0.28753(11) -0.00577(8) 0.0191(3) Uani 1 1 d .
H2P H 0.1978 0.1933 -0.0372 0.023 Uiso 1 1 calc R
O1 O 0.00388(15) 0.2906(3) 0.15934(19) 0.0222(8) Uani 1 1 d .
O2 O -0.12942(19) 0.2377(2) 0.1660(2) 0.0243(11) Uani 1 1 d .
O3 O -0.07052(16) 0.3401(2) 0.27593(17) 0.0189(8) Uani 1 1 d .
O4 O 0.12275(17) 0.2824(3) 0.0428(2) 0.0209(9) Uani 1 1 d .
O5 O 0.25929(15) 0.3004(3) 0.0447(2) 0.0241(9) Uani 1 1 d .
O6 O 0.18717(17) 0.3666(2) -0.06967(19) 0.0222(8) Uani 1 1 d .
N1 N -0.0130(2) 0.1348(3) 0.0070(2) 0.0168(10) Uani 1 1 d .
N2 N -0.0354(2) -0.5984(3) 0.0011(3) 0.0191(11) Uani 1 1 d .
N3 N 0.2153(2) 0.1465(3) 0.1985(3) 0.0201(11) Uani 1 1 d .
N4 N 0.2312(2) -0.5961(3) 0.2092(3) 0.0188(11) Uani 1 1 d .
C1 C 0.0314(3) 0.0859(4) -0.0428(3) 0.0269(15) Uani 1 1 d .
H1 H 0.0739 0.1236 -0.0604 0.032 Uiso 1 1 calc R
C2 C 0.0188(3) -0.0160(4) -0.0697(3) 0.0247(14) Uani 1 1 d .
H2 H 0.0530 -0.0478 -0.1040 0.030 Uiso 1 1 calc R
C3 C -0.0432(3) -0.0725(4) -0.0474(3) 0.0206(12) Uani 1 1 d .
C4 C -0.0910(2) -0.0195(4) 0.0028(3) 0.0233(13) Uani 1 1 d .
H4 H -0.1354 -0.0537 0.0189 0.028 Uiso 1 1 calc R
C5 C -0.0738(3) 0.0824(4) 0.0290(3) 0.0263(14) Uani 1 1 d .
H5 H -0.1064 0.1162 0.0640 0.032 Uiso 1 1 calc R
C6 C -0.0580(3) -0.1847(4) -0.0754(3) 0.0253(13) Uani 1 1 d .
H6A H -0.0458 -0.1872 -0.1301 0.030 Uiso 1 1 calc R
H6B H -0.0234 -0.2341 -0.0492 0.030 Uiso 1 1 calc R
C7 C -0.1353(3) -0.2269(4) -0.0652(3) 0.0225(12) Uani 1 1 d .
H7A H -0.1710 -0.1729 -0.0845 0.027 Uiso 1 1 calc R
H7B H -0.1450 -0.2369 -0.0104 0.027 Uiso 1 1 calc R
C8 C -0.1481(3) -0.3339(4) -0.1064(3) 0.0260(13) Uani 1 1 d .
H8A H -0.2020 -0.3494 -0.1076 0.031 Uiso 1 1 calc R
H8B H -0.1308 -0.3272 -0.1595 0.031 Uiso 1 1 calc R
C9 C -0.1083(3) -0.4263(3) -0.0690(3) 0.0175(13) Uani 1 1 d .
C10 C -0.0371(3) -0.4547(4) -0.0892(3) 0.0226(14) Uani 1 1 d .
H10 H -0.0114 -0.4155 -0.1273 0.027 Uiso 1 1 calc R
C11 C -0.0029(3) -0.5411(4) -0.0534(3) 0.0190(14) Uani 1 1 d .
H11 H 0.0459 -0.5601 -0.0685 0.023 Uiso 1 1 calc R
C12 C -0.1051(3) -0.5702(4) 0.0201(3) 0.0223(13) Uani 1 1 d .
H12 H -0.1300 -0.6108 0.0581 0.027 Uiso 1 1 calc R
C13 C -0.1416(3) -0.4859(4) -0.0125(3) 0.0229(13) Uani 1 1 d .
H13 H -0.1903 -0.4682 0.0038 0.027 Uiso 1 1 calc R
C14 C 0.1479(3) 0.1113(4) 0.1815(3) 0.0374(17) Uani 1 1 d .
H14 H 0.1211 0.1466 0.1423 0.045 Uiso 1 1 calc R
C15 C 0.1145(3) 0.0253(4) 0.2185(4) 0.0410(17) Uani 1 1 d .
H15 H 0.0664 0.0022 0.2039 0.049 Uiso 1 1 calc R
C16 C 0.1513(3) -0.0261(4) 0.2759(3) 0.0219(13) Uani 1 1 d .
C17 C 0.2200(3) 0.0111(4) 0.2917(3) 0.0360(16) Uani 1 1 d .
H17 H 0.2483 -0.0230 0.3303 0.043 Uiso 1 1 calc R
C18 C 0.2498(3) 0.0960(4) 0.2539(4) 0.0366(17) Uani 1 1 d .
H18 H 0.2978 0.1202 0.2681 0.044 Uiso 1 1 calc R
C19 C 0.1219(3) -0.1244(4) 0.3156(3) 0.0304(14) Uani 1 1 d .
H19A H 0.0674 -0.1280 0.3097 0.036 Uiso 1 1 calc R
H19B H 0.1334 -0.1201 0.3704 0.036 Uiso 1 1 calc R
C20 C 0.1573(3) -0.2248(4) 0.2819(3) 0.0323(14) Uani 1 1 d .
H20A H 0.1366 -0.2372 0.2307 0.039 Uiso 1 1 calc R
H20B H 0.2113 -0.2128 0.2765 0.039 Uiso 1 1 calc R
C21 C 0.1445(3) -0.3239(4) 0.3298(3) 0.0342(14) Uani 1 1 d .
H21A H 0.1689 -0.3149 0.3797 0.041 Uiso 1 1 calc R
H21B H 0.0907 -0.3339 0.3385 0.041 Uiso 1 1 calc R
C22 C 0.1757(3) -0.4212(4) 0.2904(3) 0.0235(13) Uani 1 1 d .
C23 C 0.2496(3) -0.4508(4) 0.2955(3) 0.0285(14) Uani 1 1 d .
H23 H 0.2830 -0.4111 0.3263 0.034 Uiso 1 1 calc R
C24 C 0.2737(3) -0.5382(4) 0.2554(3) 0.0189(14) Uani 1 1 d .
H24 H 0.3241 -0.5590 0.2608 0.023 Uiso 1 1 calc R
C25 C 0.1599(3) -0.5656(4) 0.2043(3) 0.0232(14) Uani 1 1 d .
H25 H 0.1279 -0.6049 0.1717 0.028 Uiso 1 1 calc R
C26 C 0.1311(3) -0.4809(4) 0.2438(3) 0.0280(14) Uani 1 1 d .
H26 H 0.0801 -0.4633 0.2390 0.034 Uiso 1 1 calc R
O7 O -0.10114(19) 0.5477(3) 0.2892(2) 0.0278(9) Uani 1 1 d .
H7C H -0.0849 0.4858 0.2795 0.039(18) Uiso 1 1 calc R
O8 O -0.1206(2) 0.7561(3) 0.3210(3) 0.0286(11) Uani 1 1 d .
H8C H -0.1337 0.7008 0.3449 0.10(3) Uiso 1 1 calc R
C27 C -0.0858(3) 0.7264(4) 0.2554(4) 0.0190(14) Uani 1 1 d .
C28 C -0.0748(3) 0.6185(4) 0.2370(3) 0.0221(13) Uani 1 1 d .
C29 C -0.0397(3) 0.5911(4) 0.1707(3) 0.0286(14) Uani 1 1 d .
H29 H -0.0337 0.5174 0.1577 0.034 Uiso 1 1 calc R
C30 C -0.0132(3) 0.6696(4) 0.1232(3) 0.0330(15) Uani 1 1 d .
H30 H 0.0123 0.6498 0.0782 0.040 Uiso 1 1 calc R
C31 C -0.0230(3) 0.7759(5) 0.1398(3) 0.0351(14) Uani 1 1 d .
H31 H -0.0049 0.8298 0.1064 0.042 Uiso 1 1 calc R
C32 C -0.0599(3) 0.8046(4) 0.2066(3) 0.0313(16) Uani 1 1 d .
H32 H -0.0673 0.8784 0.2184 0.038 Uiso 1 1 calc R
O9 O -0.1306(2) 0.2183(3) 0.3924(2) 0.0296(10) Uani 1 1 d .
H9C H -0.1083 0.2704 0.3724 0.044 Uiso 1 1 calc R
O10 O -0.15494(18) 0.4272(3) 0.4172(2) 0.0230(9) Uani 1 1 d .
H10A H -0.1733 0.4881 0.4256 0.024(15) Uiso 1 1 calc R
C33 C -0.1605(4) 0.2501(4) 0.4605(4) 0.0249(17) Uani 1 1 d .
C34 C -0.1747(3) 0.3586(4) 0.4738(3) 0.0230(13) Uani 1 1 d .
C35 C -0.2063(3) 0.3883(4) 0.5409(3) 0.0247(13) Uani 1 1 d .
H35 H -0.2147 0.4624 0.5512 0.030 Uiso 1 1 calc R
C36 C -0.2262(3) 0.3116(4) 0.5945(3) 0.0349(15) Uani 1 1 d .
H36 H -0.2501 0.3328 0.6402 0.042 Uiso 1 1 calc R
C37 C -0.2111(3) 0.2046(5) 0.5810(3) 0.0339(16) Uani 1 1 d .
H37 H -0.2235 0.1518 0.6178 0.041 Uiso 1 1 calc R
C38 C -0.1776(3) 0.1740(4) 0.5130(3) 0.0289(14) Uani 1 1 d .
H38 H -0.1669 0.1004 0.5035 0.035 Uiso 1 1 calc R

loop_
_atom_site_aniso_label
_atom_site_aniso_U_11
_atom_site_aniso_U_22
_atom_site_aniso_U_33
_atom_site_aniso_U_23
_atom_site_aniso_U_13
_atom_site_aniso_U_12
Zn1 0.0185(3) 0.0167(3) 0.0181(4) -0.0019(4) -0.0016(3) 0.0000(3)
Zn2 0.0184(3) 0.0190(3) 0.0202(4) 0.0016(4) 0.0009(3) 0.0006(3)
P1 0.0184(9) 0.0214(8) 0.0152(8) -0.0026(6) -0.0004(7) 0.0005(5)
P2 0.0186(8) 0.0197(7) 0.0191(9) 0.0001(7) 0.0011(7) 0.0012(6)
O1 0.0179(19) 0.031(2) 0.018(2) -0.0012(18) 0.0039(17) -0.0047(14)
O2 0.016(2) 0.031(2) 0.026(3) -0.0110(16) 0.0010(19) -0.0052(14)
O3 0.028(2) 0.0173(18) 0.011(2) -0.0054(14) 0.0011(17) 0.0013(14)
O4 0.014(2) 0.0268(16) 0.022(2) 0.0007(19) 0.003(2) 0.0025(16)
O5 0.020(2) 0.035(2) 0.018(2) 0.0066(18) -0.0055(19) 0.0001(14)
O6 0.026(2) 0.0217(19) 0.019(2) 0.0075(16) 0.0026(18) -0.0002(15)
N1 0.015(2) 0.014(2) 0.022(3) -0.0053(19) 0.001(2) -0.0025(18)
N2 0.023(3) 0.014(2) 0.021(3) 0.003(2) 0.002(2) 0.0016(18)
N3 0.022(3) 0.015(2) 0.023(3) 0.013(2) 0.000(2) 0.0006(18)
N4 0.023(3) 0.014(2) 0.020(3) 0.007(2) 0.003(2) 0.0010(19)
C1 0.032(4) 0.019(3) 0.030(4) -0.009(3) 0.004(3) -0.009(3)
C2 0.024(3) 0.017(3) 0.033(4) -0.006(2) 0.014(3) 0.004(3)
C3 0.024(3) 0.016(3) 0.021(3) -0.001(2) -0.001(3) 0.004(2)
C4 0.014(3) 0.023(3) 0.033(4) -0.002(3) 0.006(3) -0.008(2)
C5 0.025(3) 0.027(3) 0.026(4) -0.001(2) 0.004(3) 0.004(2)
C6 0.034(3) 0.023(3) 0.019(3) -0.003(2) 0.015(3) 0.001(2)
C7 0.033(3) 0.011(2) 0.024(3) 0.000(3) -0.002(3) 0.006(3)
C8 0.028(3) 0.014(3) 0.036(4) 0.003(2) -0.005(3) 0.000(2)
C9 0.018(3) 0.009(3) 0.025(3) -0.008(2) -0.003(3) -0.003(2)
C10 0.027(4) 0.015(3) 0.026(3) 0.008(2) -0.007(3) -0.011(2)
C11 0.016(3) 0.017(3) 0.024(4) -0.004(3) 0.002(3) 0.002(2)
C12 0.017(3) 0.026(3) 0.024(3) 0.002(3) 0.006(3) -0.001(2)
C13 0.019(3) 0.018(3) 0.031(4) 0.001(3) 0.002(3) 0.004(2)
C14 0.019(3) 0.039(3) 0.054(4) 0.029(3) -0.006(3) -0.004(3)
C15 0.016(3) 0.033(3) 0.074(5) 0.030(3) -0.011(3) -0.004(2)
C16 0.030(3) 0.013(3) 0.023(3) -0.001(2) 0.008(3) 0.003(2)
C17 0.047(4) 0.030(3) 0.031(4) 0.021(3) -0.020(3) -0.007(3)
C18 0.039(4) 0.031(4) 0.040(4) 0.004(3) -0.012(3) -0.014(3)
C19 0.038(4) 0.019(3) 0.034(4) 0.004(3) 0.014(3) 0.005(2)
C20 0.046(4) 0.018(3) 0.032(4) -0.004(3) 0.006(3) 0.004(3)
C21 0.047(4) 0.019(3) 0.036(4) 0.001(3) 0.008(3) 0.003(3)
C22 0.041(4) 0.015(3) 0.015(3) 0.004(2) 0.004(3) -0.001(3)
C23 0.036(4) 0.023(3) 0.027(3) -0.004(3) -0.005(3) -0.003(3)
C24 0.012(3) 0.020(3) 0.024(4) -0.001(3) 0.001(3) -0.005(2)
C25 0.025(3) 0.027(3) 0.017(3) 0.004(3) -0.004(3) 0.000(2)
C26 0.023(3) 0.023(3) 0.037(4) 0.005(3) 0.003(3) 0.011(3)
O7 0.044(2) 0.015(2) 0.025(2) -0.0004(18) 0.005(2) 0.0078(17)
O8 0.036(3) 0.025(2) 0.025(3) -0.0004(18) 0.007(2) 0.0035(17)
C27 0.019(3) 0.026(3) 0.013(3) -0.001(3) 0.003(3) 0.002(3)
C28 0.020(3) 0.023(3) 0.023(4) -0.002(3) -0.003(3) 0.002(2)
C29 0.032(3) 0.025(3) 0.029(4) -0.002(3) -0.003(3) 0.002(2)
C30 0.034(3) 0.038(3) 0.026(4) 0.005(3) 0.008(3) 0.003(3)
C31 0.035(3) 0.041(3) 0.029(4) 0.017(3) 0.002(3) -0.004(3)
C32 0.044(4) 0.014(3) 0.035(4) 0.002(3) -0.008(3) 0.000(2)
O9 0.036(3) 0.0203(19) 0.032(3) 0.000(2) 0.009(2) -0.001(2)
O10 0.024(2) 0.018(2) 0.027(2) -0.0010(17) 0.0018(18) 0.0031(16)
C33 0.024(4) 0.033(4) 0.018(4) -0.002(2) -0.001(3) -0.001(2)
C34 0.025(3) 0.024(3) 0.020(3) 0.001(3) -0.007(3) -0.002(2)
C35 0.025(3) 0.025(3) 0.024(3) -0.006(3) -0.005(3) -0.003(2)
C36 0.045(4) 0.042(4) 0.017(3) -0.006(3) -0.001(3) -0.009(3)
C37 0.042(4) 0.039(4) 0.020(3) 0.007(3) -0.007(3) -0.005(3)
C38 0.032(4) 0.023(3) 0.031(4) -0.002(3) -0.005(3) 0.001(3)

loop_
_atom_type_symbol
_atom_type_description
_atom_type_scat_dispersion_real
_atom_type_scat_dispersion_imag
_atom_type_scat_source
C C 0.0033 0.0016 'International Tables Vol C Tables 4.2.6.8 and 6.1.1.4'
H H 0.0000 0.0000 'International Tables Vol C Tables 4.2.6.8 and 6.1.1.4'
N N 0.0061 0.0033 'International Tables Vol C Tables 4.2.6.8 and 6.1.1.4'
O O 0.0106 0.0060 'International Tables Vol C Tables 4.2.6.8 and 6.1.1.4'
P P 0.1023 0.0942 'International Tables Vol C Tables 4.2.6.8 and 6.1.1.4'
Zn Zn 0.2839 1.4301 'International Tables Vol C Tables 4.2.6.8 and 6.1.1.4'

loop_
_geom_angle_atom_site_label_1
_geom_angle_atom_site_label_2
_geom_angle_atom_site_label_3
_geom_angle
_geom_angle_site_symmetry_1
_geom_angle_site_symmetry_3
O1 Zn1 O4 101.49(15) . .
O1 Zn1 N2 109.23(16) . 1_565
O4 Zn1 N2 114.27(16) . 1_565
O1 Zn1 N1 115.01(16) . .
O4 Zn1 N1 104.43(15) . .
N2 Zn1 N1 112.03(17) 1_565 .
O2 Zn2 O5 102.44(15) 3 .
O2 Zn2 N4 108.03(16) 3 1_565
O5 Zn2 N4 110.42(16) . 1_565
O2 Zn2 N3 109.11(15) 3 .
O5 Zn2 N3 120.31(16) . .
N4 Zn2 N3 106.03(17) 1_565 .
O3 P1 O1 113.73(18) . .
O3 P1 O2 114.73(19) . .
O1 P1 O2 109.7(2) . .
O6 P2 O4 114.29(19) . .
O6 P2 O5 114.45(19) . .
O4 P2 O5 109.4(2) . .
P1 O1 Zn1 132.79(19) . .
P1 O2 Zn2 154.4(3) . 3_455
P2 O4 Zn1 150.1(3) . .
P2 O5 Zn2 127.80(19) . .
C5 N1 C1 117.6(4) . .
C5 N1 Zn1 122.2(3) . .
C1 N1 Zn1 120.1(3) . .
C11 N2 C12 116.7(4) . .
C11 N2 Zn1 121.7(3) . 1_545
C12 N2 Zn1 121.5(4) . 1_545
C18 N3 C14 116.3(5) . .
C18 N3 Zn2 117.8(4) . .
C14 N3 Zn2 125.8(3) . .
C24 N4 C25 116.0(4) . .
C24 N4 Zn2 124.2(3) . 1_545
C25 N4 Zn2 119.8(4) . 1_545
N1 C1 C2 123.2(5) . .
C1 C2 C3 120.5(5) . .
C2 C3 C4 116.1(4) . .
C2 C3 C6 121.5(4) . .
C4 C3 C6 122.4(4) . .
C5 C4 C3 120.3(4) . .
N1 C5 C4 122.3(5) . .
C7 C6 C3 116.7(4) . .
C6 C7 C8 112.8(4) . .
C9 C8 C7 112.4(4) . .
C10 C9 C13 117.0(5) . .
C10 C9 C8 121.8(5) . .
C13 C9 C8 121.2(5) . .
C9 C10 C11 119.6(5) . .
N2 C11 C10 123.2(5) . .
N2 C12 C13 123.0(5) . .
C12 C13 C9 120.5(5) . .
N3 C14 C15 123.0(5) . .
C16 C15 C14 119.8(5) . .
C17 C16 C15 115.9(5) . .
C17 C16 C19 120.3(5) . .
C15 C16 C19 123.6(5) . .
C16 C17 C18 121.7(5) . .
N3 C18 C17 123.2(5) . .
C16 C19 C20 109.7(4) . .
C21 C20 C19 112.8(4) . .
C22 C21 C20 109.9(4) . .
C26 C22 C23 117.4(5) . .
C26 C22 C21 119.6(5) . .
C23 C22 C21 122.9(5) . .
C24 C23 C22 118.9(5) . .
N4 C24 C23 124.3(5) . .
N4 C25 C26 123.3(5) . .
C25 C26 C22 120.1(5) . .
O8 C27 C32 119.6(5) . .
O8 C27 C28 121.5(5) . .
C32 C27 C28 118.9(6) . .
O7 C28 C29 125.2(4) . .
O7 C28 C27 114.5(5) . .
C29 C28 C27 120.3(5) . .
C28 C29 C30 120.2(5) . .
C31 C30 C29 120.9(5) . .
C30 C31 C32 119.3(5) . .
C27 C32 C31 120.5(5) . .
C38 C33 O9 119.0(5) . .
C38 C33 C34 121.2(6) . .
O9 C33 C34 119.8(5) . .
O10 C34 C35 125.1(4) . .
O10 C34 C33 115.9(5) . .
C35 C34 C33 119.0(5) . .
C34 C35 C36 120.8(5) . .
C37 C36 C35 119.5(5) . .
C36 C37 C38 119.8(5) . .
C33 C38 C37 119.6(5) . .

loop_
_geom_bond_atom_site_label_1
_geom_bond_atom_site_label_2
_geom_bond_distance
_geom_bond_site_symmetry_2
Zn1 O1 1.914(3) .
Zn1 O4 1.922(3) .
Zn1 N2 2.001(4) 1_565
Zn1 N1 2.029(4) .
Zn2 O2 1.902(4) 3
Zn2 O5 1.910(4) .
Zn2 N4 2.004(4) 1_565
Zn2 N3 2.024(4) .
P1 O3 1.500(3) .
P1 O1 1.522(3) .
P1 O2 1.528(4) .
P2 O6 1.498(3) .
P2 O4 1.509(4) .
P2 O5 1.519(3) .
O2 Zn2 1.902(4) 3_455
N1 C5 1.332(6) .
N1 C1 1.334(6) .
N2 C11 1.331(6) .
N2 C12 1.348(6) .
N2 Zn1 2.001(4) 1_545
N3 C18 1.318(7) .
N3 C14 1.325(6) .
N4 C24 1.329(6) .
N4 C25 1.343(6) .
N4 Zn2 2.004(4) 1_545
C1 C2 1.372(6) .
C2 C3 1.377(6) .
C3 C4 1.399(6) .
C3 C6 1.503(6) .
C4 C5 1.384(6) .
C6 C7 1.500(6) .
C7 C8 1.533(6) .
C8 C9 1.507(6) .
C9 C10 1.379(6) .
C9 C13 1.379(7) .
C10 C11 1.389(6) .
C12 C13 1.364(7) .
C14 C15 1.389(7) .
C15 C16 1.368(7) .
C16 C17 1.353(6) .
C16 C19 1.504(6) .
C17 C18 1.359(7) .
C19 C20 1.522(6) .
C20 C21 1.511(7) .
C21 C22 1.504(7) .
C22 C26 1.367(7) .
C22 C23 1.385(6) .
C23 C24 1.367(7) .
C25 C26 1.365(7) .
O7 C28 1.360(6) .
O8 C27 1.366(7) .
C27 C32 1.380(8) .
C27 C28 1.394(7) .
C28 C29 1.371(7) .
C29 C30 1.373(7) .
C30 C31 1.364(7) .
C31 C32 1.400(8) .
O9 C33 1.375(8) .
O10 C34 1.360(6) .
C33 C38 1.359(8) .
C33 C34 1.393(7) .
C34 C35 1.365(7) .
C35 C36 1.390(7) .
C36 C37 1.379(8) .
C37 C38 1.395(7) .

loop_
_geom_hbond_atom_site_label_D
_geom_hbond_atom_site_label_H
_geom_hbond_atom_site_label_A
_geom_hbond_distance_DH
_geom_hbond_distance_HA
_geom_hbond_distance_DA
_geom_hbond_angle_DHA
_geom_hbond_site_symmetry_A
O7 H7C O3 0.84 1.83 2.648(4) 164.0 .
O8 H8C O6 0.84 1.98 2.736(5) 150.1 2_565
O8 H8C O7 0.84 2.22 2.673(5) 113.9 .
O9 H9C O3 0.84 2.03 2.772(5) 147.4 .
O10 H10A O6 0.84 1.82 2.638(4) 162.7 2_565

loop_
_geom_torsion_atom_site_label_1
_geom_torsion_atom_site_label_2
_geom_torsion_atom_site_label_3
_geom_torsion_atom_site_label_4
_geom_torsion
_geom_torsion_site_symmetry_1
_geom_torsion_site_symmetry_4
O3 P1 O1 Zn1 -142.4(3) . .
O2 P1 O1 Zn1 -12.4(3) . .
O4 Zn1 O1 P1 -158.9(3) . .
N2 Zn1 O1 P1 80.1(3) 1_565 .
N1 Zn1 O1 P1 -46.9(3) . .
O3 P1 O2 Zn2 -27.4(5) . 3_455
O1 P1 O2 Zn2 -156.9(4) . 3_455
O6 P2 O4 Zn1 43.0(5) . .
O5 P2 O4 Zn1 172.8(4) . .
O1 Zn1 O4 P2 -172.7(4) . .
N2 Zn1 O4 P2 -55.3(5) 1_565 .
N1 Zn1 O4 P2 67.5(5) . .
O6 P2 O5 Zn2 146.4(2) . .
O4 P2 O5 Zn2 16.6(3) . .
O2 Zn2 O5 P2 161.7(2) 3 .
N4 Zn2 O5 P2 -83.4(3) 1_565 .
N3 Zn2 O5 P2 40.6(3) . .
O1 Zn1 N1 C5 41.4(4) . .
O4 Zn1 N1 C5 151.7(4) . .
N2 Zn1 N1 C5 -84.1(4) 1_565 .
O1 Zn1 N1 C1 -134.1(4) . .
O4 Zn1 N1 C1 -23.7(4) . .
N2 Zn1 N1 C1 100.4(4) 1_565 .
O2 Zn2 N3 C18 24.6(5) 3 .
O5 Zn2 N3 C18 142.4(4) . .
N4 Zn2 N3 C18 -91.5(4) 1_565 .
O2 Zn2 N3 C14 -159.3(4) 3 .
O5 Zn2 N3 C14 -41.5(5) . .
N4 Zn2 N3 C14 84.6(5) 1_565 .
C5 N1 C1 C2 -2.4(8) . .
Zn1 N1 C1 C2 173.3(4) . .
N1 C1 C2 C3 1.8(9) . .
C1 C2 C3 C4 0.3(8) . .
C1 C2 C3 C6 -179.3(5) . .
C2 C3 C4 C5 -1.9(7) . .
C6 C3 C4 C5 177.8(5) . .
C1 N1 C5 C4 0.7(7) . .
Zn1 N1 C5 C4 -174.9(4) . .
C3 C4 C5 N1 1.4(8) . .
C2 C3 C6 C7 -163.9(5) . .
C4 C3 C6 C7 16.4(7) . .
C3 C6 C7 C8 170.9(4) . .
C6 C7 C8 C9 71.4(6) . .
C7 C8 C9 C10 -90.2(6) . .
C7 C8 C9 C13 89.3(6) . .
C13 C9 C10 C11 0.9(7) . .
C8 C9 C10 C11 -179.5(4) . .
C12 N2 C11 C10 1.0(7) . .
Zn1 N2 C11 C10 -179.3(4) 1_545 .
C9 C10 C11 N2 -0.9(8) . .
C11 N2 C12 C13 -1.4(8) . .
Zn1 N2 C12 C13 178.9(4) 1_545 .
N2 C12 C13 C9 1.5(8) . .
C10 C9 C13 C12 -1.2(7) . .
C8 C9 C13 C12 179.2(5) . .
C18 N3 C14 C15 -0.9(9) . .
Zn2 N3 C14 C15 -177.0(4) . .
N3 C14 C15 C16 0.9(9) . .
C14 C15 C16 C17 -1.2(8) . .
C14 C15 C16 C19 -175.7(5) . .
C15 C16 C17 C18 1.5(8) . .
C19 C16 C17 C18 176.2(5) . .
C14 N3 C18 C17 1.2(9) . .
Zn2 N3 C18 C17 177.7(5) . .
C16 C17 C18 N3 -1.6(10) . .
C17 C16 C19 C20 -76.3(6) . .
C15 C16 C19 C20 98.0(6) . .
C16 C19 C20 C21 166.8(5) . .
C19 C20 C21 C22 175.6(5) . .
C20 C21 C22 C26 -91.9(6) . .
C20 C21 C22 C23 84.3(6) . .
C26 C22 C23 C24 -1.2(8) . .
C21 C22 C23 C24 -177.5(5) . .
C25 N4 C24 C23 -1.3(8) . .
Zn2 N4 C24 C23 -179.4(4) 1_545 .
C22 C23 C24 N4 2.1(9) . .
C24 N4 C25 C26 -0.3(7) . .
Zn2 N4 C25 C26 177.9(4) 1_545 .
N4 C25 C26 C22 1.0(8) . .
C23 C22 C26 C25 -0.3(8) . .
C21 C22 C26 C25 176.2(5) . .
O8 C27 C28 O7 -0.1(8) . .
C32 C27 C28 O7 178.9(5) . .
O8 C27 C28 C29 180.0(5) . .
C32 C27 C28 C29 -1.0(8) . .
O7 C28 C29 C30 -177.9(5) . .
C27 C28 C29 C30 2.0(8) . .
C28 C29 C30 C31 -1.8(8) . .
C29 C30 C31 C32 0.6(8) . .
O8 C27 C32 C31 178.8(5) . .
C28 C27 C32 C31 -0.2(8) . .
C30 C31 C32 C27 0.4(8) . .
C38 C33 C34 O10 179.8(5) . .
O9 C33 C34 O10 -2.0(8) . .
C38 C33 C34 C35 0.1(9) . .
O9 C33 C34 C35 178.3(5) . .
O10 C34 C35 C36 178.3(5) . .
C33 C34 C35 C36 -2.0(8) . .
C34 C35 C36 C37 2.7(8) . .
C35 C36 C37 C38 -1.5(7) . .
O9 C33 C38 C37 -177.1(5) . .
C34 C33 C38 C37 1.0(9) . .
C36 C37 C38 C33 -0.3(8) . .
